data_4339291
loop_
_publ_author_name
'Liang, Junmei'
'Shimizu, George K. H.'

_publ_section_title
;
 Crystalline zinc diphosphonate metal-organic framework with
 three-dimensional microporosity.
;
_journal_issue 25
_journal_name_full 'Inorganic chemistry'
_journal_page_first 10449
_journal_page_last 10451
_journal_paper_doi 10.1021/ic701628f
_journal_volume 46
_journal_year 2007
_chemical_formula_sum 'C12 H18 N2 O10 P2 Zn'
_chemical_formula_weight 477.59
_chemical_name_common '[Zn(DHP)](DMF)2'
_chemical_name_systematic
; 
?
;
_space_group_IT_number 15
_symmetry_cell_setting monoclinic
_symmetry_space_group_name_Hall '-C 2yc'
_symmetry_space_group_name_H-M 'C 1 2/c 1'
_atom_sites_solution_hydrogens geom
_atom_sites_solution_primary direct
_atom_sites_solution_secondary difmap
_audit_creation_method SHELXL-97
_cell_angle_alpha 90.00
_cell_angle_beta 103.94(3)
_cell_angle_gamma 90.00
_cell_formula_units_Z 4
_cell_length_a 15.530(3)
_cell_length_b 14.008(3)
_cell_length_c 9.1571(18)
_cell_measurement_temperature 173(2)
_cell_volume 1933.4(7)
_computing_cell_refinement 'HKL Scalepack (Otwinowski & Minor 1997)'
_computing_data_collection 'Collect (Nonius BV, 1997-2000)'
_computing_data_reduction 'HKL Denzo and Scalepack'
_computing_structure_refinement 'SHELXL-97 (Sheldrick, 1997)'
_computing_structure_solution 'SHELXS-97 (Sheldrick, 1990)'
_diffrn_ambient_temperature 173(2)
_diffrn_measured_fraction_theta_full 0.997
_diffrn_measured_fraction_theta_max 0.997
_diffrn_measurement_device_type KappaCCD
_diffrn_measurement_method 'CCD rotation images, thick slices'
_diffrn_radiation_monochromator graphite
_diffrn_radiation_source 'fine-focus sealed tube'
_diffrn_radiation_type MoK\a
_diffrn_radiation_wavelength 0.71073
_diffrn_reflns_av_R_equivalents 0.0162
_diffrn_reflns_av_sigmaI/netI 0.0226
_diffrn_reflns_limit_h_max 18
_diffrn_reflns_limit_h_min -18
_diffrn_reflns_limit_k_max 16
_diffrn_reflns_limit_k_min -16
_diffrn_reflns_limit_l_max 10
_diffrn_reflns_limit_l_min -10
_diffrn_reflns_number 3312
_diffrn_reflns_theta_full 25.01
_diffrn_reflns_theta_max 25.01
_diffrn_reflns_theta_min 2.78
_exptl_absorpt_coefficient_mu 1.488
_exptl_absorpt_correction_T_max 0.8869
_exptl_absorpt_correction_T_min 0.8402
_exptl_absorpt_correction_type multi-scan
_exptl_absorpt_process_details '(Sheldrick 2002)'
_exptl_crystal_colour colorless
_exptl_crystal_density_diffrn 1.641
_exptl_crystal_density_method 'not measured'
_exptl_crystal_description brick
_exptl_crystal_F_000 976
_exptl_crystal_size_max 0.24
_exptl_crystal_size_mid 0.18
_exptl_crystal_size_min 0.14
_refine_diff_density_max 0.685
_refine_diff_density_min -0.408
_refine_diff_density_rms 0.083
_refine_ls_extinction_method none
_refine_ls_goodness_of_fit_ref 1.139
_refine_ls_hydrogen_treatment refall
_refine_ls_matrix_type full
_refine_ls_number_parameters 123
_refine_ls_number_reflns 1697
_refine_ls_number_restraints 0
_refine_ls_restrained_S_all 1.139
_refine_ls_R_factor_all 0.0296
_refine_ls_R_factor_gt 0.0267
_refine_ls_shift/su_max 0.000
_refine_ls_shift/su_mean 0.000
_refine_ls_structure_factor_coef Fsqd
_refine_ls_weighting_details 'calc w=1/[\s^2^(Fo^2^)+(0.0341P)^2^+6.9537P] where P=(Fo^2^+2Fc^2^)/3'
_refine_ls_weighting_scheme calc
_refine_ls_wR_factor_gt 0.0675
_refine_ls_wR_factor_ref 0.0831
_reflns_number_gt 1609
_reflns_number_total 1697
_reflns_threshold_expression >2sigma(I)
_cod_data_source_file ic701628f-file002.cif
_cod_data_source_block z
_cod_depositor_comments
;
The following automatic conversions were performed:

'_symmetry_cell_setting' value 'Monoclinic' changed to 'monoclinic'
according to
/usr/data/users/saulius/automatic-downloads/retrospective/ACS/lib/dictionaries/cif_core.dic
dictionary named 'cif_core.dic' version 2.4.2 from
2011-04-26.

'_exptl_absorpt_correction_type' value 'Multi-scan'
changed to 'multi-scan' according to
/usr/data/users/saulius/automatic-downloads/retrospective/ACS/lib/dictionaries/cif_core.dic
dictionary named 'cif_core.dic' version 2.4.2 from 2011-04-26.

Automatic conversion script
Id: cif_fix_values 2281 2013-09-26 08:29:07Z andrius 
;
_cod_original_cell_volume 1933.3(7)
_cod_original_sg_symbol_H-M C2/c
_cod_database_code 4339291

loop_
_symmetry_equiv_pos_as_xyz
'x, y, z'
'-x, y, -z+1/2'
'x+1/2, y+1/2, z'
'-x+1/2, y+1/2, -z+1/2'
'-x, -y, -z'
'x, -y, z-1/2'
'-x+1/2, -y+1/2, -z'
'x+1/2, -y+1/2, z-1/2'

loop_
_atom_site_label
_atom_site_type_symbol
_atom_site_fract_x
_atom_site_fract_y
_atom_site_fract_z
_atom_site_U_iso_or_equiv
_atom_site_adp_type
_atom_site_occupancy
_atom_site_symmetry_multiplicity
_atom_site_calc_flag
_atom_site_refinement_flags
Zn1 Zn 0.0000 0.02443(3) 0.2500 0.01159(15) Uani 1 2 d S
P1 P 0.07553(4) 0.13079(5) 0.00847(7) 0.01306(18) Uani 1 1 d .
O1 O -0.00725(12) 0.19206(14) -0.0621(2) 0.0225(4) Uani 1 1 d .
H1A H -0.0063 0.2412 -0.0132 0.034 Uiso 1 1 calc R
O2 O 0.08035(12) 0.10733(14) 0.1730(2) 0.0191(4) Uani 1 1 d .
O3 O 0.07586(12) 0.04478(14) -0.0893(2) 0.0195(4) Uani 1 1 d .
O4 O 0.23875(14) 0.18213(18) 0.2790(2) 0.0337(6) Uani 1 1 d .
H4A H 0.1917 0.1542 0.2736 0.051 Uiso 1 1 calc R
C1 C 0.24168(18) 0.2150(2) 0.1390(3) 0.0184(6) Uani 1 1 d .
C2 C 0.17367(17) 0.19942(18) 0.0099(3) 0.0140(5) Uani 1 1 d .
C3 C 0.18330(18) 0.2349(2) -0.1282(3) 0.0197(6) Uani 1 1 d .
H3B H 0.1384 0.2247 -0.2144 0.024 Uiso 1 1 calc R
N1 N -0.1482(2) 0.4323(2) 0.1047(4) 0.0537(9) Uani 1 1 d .
O5 O -0.0368(2) 0.3494(2) 0.0439(4) 0.0662(10) Uani 1 1 d .
C4 C -0.1097(5) 0.5253(4) 0.0962(13) 0.158(5) Uani 1 1 d .
H4B H -0.0509 0.5181 0.0814 0.238 Uiso 1 1 calc R
H4C H -0.1070 0.5594 0.1881 0.238 Uiso 1 1 calc R
H4D H -0.1456 0.5602 0.0134 0.238 Uiso 1 1 calc R
C5 C -0.2379(3) 0.4310(4) 0.1264(7) 0.0753(16) Uani 1 1 d .
H5A H -0.2580 0.3662 0.1264 0.113 Uiso 1 1 calc R
H5B H -0.2766 0.4656 0.0463 0.113 Uiso 1 1 calc R
H5C H -0.2384 0.4604 0.2209 0.113 Uiso 1 1 calc R
C6 C -0.1101(3) 0.3527(3) 0.0745(4) 0.0433(9) Uani 1 1 d .

loop_
_atom_site_aniso_label
_atom_site_aniso_U_11
_atom_site_aniso_U_22
_atom_site_aniso_U_33
_atom_site_aniso_U_23
_atom_site_aniso_U_13
_atom_site_aniso_U_12
Zn1 0.0110(2) 0.0118(2) 0.0134(2) 0.000 0.00575(16) 0.000
P1 0.0120(3) 0.0142(4) 0.0136(4) -0.0007(2) 0.0044(3) -0.0043(3)
O1 0.0169(10) 0.0220(10) 0.0275(11) -0.0014(8) 0.0034(8) 0.0003(8)
O2 0.0197(10) 0.0243(10) 0.0143(9) 0.0005(8) 0.0060(8) -0.0097(8)
O3 0.0187(10) 0.0182(9) 0.0223(10) -0.0062(8) 0.0062(8) -0.0055(8)
O4 0.0293(12) 0.0568(15) 0.0132(10) 0.0090(10) 0.0014(9) -0.0249(11)
C1 0.0205(14) 0.0226(14) 0.0128(13) 0.0034(11) 0.0052(11) -0.0060(11)
C2 0.0138(12) 0.0133(12) 0.0155(13) -0.0010(10) 0.0046(10) -0.0037(10)
C3 0.0182(13) 0.0264(15) 0.0128(13) 0.0003(11) 0.0002(10) -0.0072(12)
N1 0.0473(19) 0.0428(19) 0.072(2) -0.0135(17) 0.0168(18) 0.0135(16)
O5 0.0458(17) 0.0403(16) 0.118(3) -0.0271(18) 0.0294(18) 0.0022(13)
C4 0.120(6) 0.057(4) 0.337(15) -0.072(6) 0.130(8) -0.015(4)
C5 0.066(3) 0.074(3) 0.096(4) 0.011(3) 0.039(3) 0.031(3)
C6 0.040(2) 0.044(2) 0.044(2) -0.0040(17) 0.0057(17) 0.0151(17)

loop_
_atom_type_symbol
_atom_type_description
_atom_type_scat_dispersion_real
_atom_type_scat_dispersion_imag
_atom_type_scat_source
C C 0.0033 0.0016 'International Tables Vol C Tables 4.2.6.8 and 6.1.1.4'
H H 0.0000 0.0000 'International Tables Vol C Tables 4.2.6.8 and 6.1.1.4'
N N 0.0061 0.0033 'International Tables Vol C Tables 4.2.6.8 and 6.1.1.4'
O O 0.0106 0.0060 'International Tables Vol C Tables 4.2.6.8 and 6.1.1.4'
P P 0.1023 0.0942 'International Tables Vol C Tables 4.2.6.8 and 6.1.1.4'
Zn Zn 0.2839 1.4301 'International Tables Vol C Tables 4.2.6.8 and 6.1.1.4'

loop_
_geom_angle_atom_site_label_1
_geom_angle_atom_site_label_2
_geom_angle_atom_site_label_3
_geom_angle
_geom_angle_site_symmetry_1
_geom_angle_site_symmetry_3
O3 Zn1 O3 119.09(12) 5 6_556
O3 Zn1 O2 104.49(8) 5 2
O3 Zn1 O2 110.58(8) 6_556 2
O3 Zn1 O2 110.58(8) 5 .
O3 Zn1 O2 104.49(8) 6_556 .
O2 Zn1 O2 107.18(12) 2 .
O3 P1 O2 114.16(11) . .
O3 P1 O1 108.48(11) . .
O2 P1 O1 111.66(11) . .
O3 P1 C2 107.96(11) . .
O2 P1 C2 105.55(12) . .
O1 P1 C2 108.83(12) . .
P1 O2 Zn1 126.87(11) . .
P1 O3 Zn1 140.84(13) . 5
O4 C1 C3 117.0(2) . 7
O4 C1 C2 123.3(2) . .
C3 C1 C2 119.7(2) 7 .
C1 C2 C3 119.0(2) . .
C1 C2 P1 123.7(2) . .
C3 C2 P1 117.3(2) . .
C1 C3 C2 121.3(3) 7 .
C6 N1 C4 122.5(4) . .
C6 N1 C5 120.6(4) . .
C4 N1 C5 116.2(4) . .
O5 C6 N1 124.2(4) . .

loop_
_geom_bond_atom_site_label_1
_geom_bond_atom_site_label_2
_geom_bond_distance
_geom_bond_site_symmetry_2
Zn1 O3 1.9125(19) 5
Zn1 O3 1.9125(19) 6_556
Zn1 O2 1.9563(18) 2
Zn1 O2 1.9563(18) .
P1 O3 1.502(2) .
P1 O2 1.5258(19) .
P1 O1 1.551(2) .
P1 C2 1.799(3) .
O3 Zn1 1.9125(19) 5
O4 C1 1.373(3) .
C1 C3 1.384(4) 7
C1 C2 1.400(4) .
C2 C3 1.400(4) .
C3 C1 1.384(4) 7
N1 C6 1.323(5) .
N1 C4 1.442(7) .
N1 C5 1.454(6) .
O5 C6 1.237(5) .
